data_4332084
loop_
_publ_author_name
'Liu, Tao'
'Zhang, Yanjuan'
'Wang, Zheming'
'Gao, Song'

_publ_section_title
;
 Two Chain Compounds of [M(N3)2(HCOO)][(CH3)2NH2] (M = Fe and Co) with a
 Mixed Azido/Formato Bridge Displaying Metamagnetic Behavior
;
_journal_issue 7
_journal_name_full 'Inorganic Chemistry'
_journal_page_first 2782
_journal_page_last 2784
_journal_paper_doi 10.1021/ic0521527
_journal_volume 45
_journal_year 2006
_chemical_formula_sum 'C3 H9 Fe N7 O2'
_chemical_formula_weight 231.02
_chemical_name_systematic
; 
 ? 
;
_space_group_IT_number 14
_symmetry_cell_setting monoclinic
_symmetry_space_group_name_Hall '-P 2ybc'
_symmetry_space_group_name_H-M 'P 1 21/c 1'
_atom_sites_solution_hydrogens geom
_atom_sites_solution_primary direct
_atom_sites_solution_secondary difmap
_audit_creation_method SHELXL-97
_cell_angle_alpha 90.00
_cell_angle_beta 94.6897(13)
_cell_angle_gamma 90.00
_cell_formula_units_Z 4
_cell_length_a 10.1584(4)
_cell_length_b 13.8447(5)
_cell_length_c 6.4644(2)
_cell_measurement_reflns_used 6597
_cell_measurement_temperature 293(2)
_cell_measurement_theta_max 27.46
_cell_measurement_theta_min 3.49
_cell_volume 906.11(6)
_computing_cell_refinement 'HKL Scalepack (Otwinowski & Minor, 1997)'
_computing_data_collection 'KappaCCD (Nonius B. V., 1998)'
_computing_data_reduction 'HKL Denzo (Otwinowski & Minor, 1997) & maXus (Mackay et al., 1998)'
_computing_molecular_graphics 'Bruker SHELXTL V5.1 (Sheldrick, 1998)'
_computing_publication_material 'SHELXL-97 (Sheldrick, 1997)'
_computing_structure_refinement 'SHELXL-97 (Sheldrick, 1997)'
_computing_structure_solution 'SHELXS-97 (Sheldrick, 1997)'
_diffrn_ambient_temperature 293(2)
_diffrn_detector_area_resol_mean 0.76
_diffrn_measured_fraction_theta_full 0.999
_diffrn_measured_fraction_theta_max 0.999
_diffrn_measurement_device_type 'NONIUS KappaCCD Diffractometer'
_diffrn_measurement_method CCD
_diffrn_radiation_monochromator graphite
_diffrn_radiation_source 'fine-focus sealed tube'
_diffrn_radiation_type MoK\a
_diffrn_radiation_wavelength 0.71073
_diffrn_reflns_av_R_equivalents 0.0879
_diffrn_reflns_av_sigmaI/netI 0.0694
_diffrn_reflns_limit_h_max 13
_diffrn_reflns_limit_h_min -13
_diffrn_reflns_limit_k_max 17
_diffrn_reflns_limit_k_min -17
_diffrn_reflns_limit_l_max 8
_diffrn_reflns_limit_l_min -8
_diffrn_reflns_number 15235
_diffrn_reflns_theta_full 27.46
_diffrn_reflns_theta_max 27.46
_diffrn_reflns_theta_min 3.49
_diffrn_standards_decay_% None
_exptl_absorpt_coefficient_mu 1.648
_exptl_absorpt_correction_T_max 0.852
_exptl_absorpt_correction_T_min 0.727
_exptl_absorpt_correction_type multi-scan
_exptl_absorpt_process_details
;
multi-scan from symmetry-related measurements 
 Sortav (Blessing 1995, 1997)
;
_exptl_crystal_colour 'yellow green'
_exptl_crystal_density_diffrn 1.693
_exptl_crystal_density_method 'not measured'
_exptl_crystal_description column
_exptl_crystal_F_000 472
_exptl_crystal_size_max 0.30
_exptl_crystal_size_mid 0.11
_exptl_crystal_size_min 0.10
_refine_diff_density_max 0.708
_refine_diff_density_min -0.260
_refine_diff_density_rms 0.061
_refine_ls_extinction_coef 0.0080(12)
_refine_ls_extinction_expression Fc^*^=kFc[1+0.001xFc^2^\l^3^/sin(2\q)]^-1/4^
_refine_ls_extinction_method SHELXL
_refine_ls_goodness_of_fit_ref 0.942
_refine_ls_hydrogen_treatment 'riding model'
_refine_ls_matrix_type full
_refine_ls_number_parameters 121
_refine_ls_number_reflns 2069
_refine_ls_number_restraints 0
_refine_ls_restrained_S_all 0.942
_refine_ls_R_factor_all 0.0854
_refine_ls_R_factor_gt 0.0331
_refine_ls_shift/su_max 0.001
_refine_ls_shift/su_mean 0.000
_refine_ls_structure_factor_coef Fsqd
_refine_ls_weighting_details 'calc w=1/[\s^2^(Fo^2^)+(0.0290P)^2^+0.0000P] where P=(Fo^2^+2Fc^2^)/3'
_refine_ls_weighting_scheme calc
_refine_ls_wR_factor_gt 0.0651
_refine_ls_wR_factor_ref 0.0715
_reflns_number_gt 1162
_reflns_number_total 2069
_reflns_threshold_expression >2sigma(I)
_cod_data_source_file ic0521527sup1.cif
_cod_data_source_block 1Fe
_cod_depositor_comments
;
The following automatic conversions were performed:

'_symmetry_cell_setting' value 'Monoclinic' changed to 'monoclinic'
according to /home/saulius/struct/CIF-dictionaries/cif_core.dic
dictionary named 'cif_core.dic' version 2.4.2 from 2011-04-26.

Automatic conversion script
Id: cif_fix_values 1891 2012-01-12 08:04:46Z andrius 
;
_cod_original_sg_symbol_H-M 'P 2(1)/c'
_cod_database_code 4332084

loop_
_symmetry_equiv_pos_as_xyz
'x, y, z'
'-x, y+1/2, -z+1/2'
'-x, -y, -z'
'x, -y-1/2, z-1/2'

loop_
_atom_site_label
_atom_site_type_symbol
_atom_site_fract_x
_atom_site_fract_y
_atom_site_fract_z
_atom_site_U_iso_or_equiv
_atom_site_adp_type
_atom_site_occupancy
_atom_site_symmetry_multiplicity
_atom_site_calc_flag
_atom_site_refinement_flags
Fe1 Fe 0.74910(3) 0.24921(3) 0.02475(4) 0.03336(15) Uani 1 1 d .
O1 O 0.75088(17) 0.39899(12) -0.0499(2) 0.0436(5) Uani 1 1 d .
O2 O 0.75181(18) 0.39976(12) -0.3986(2) 0.0447(5) Uani 1 1 d .
N1 N 0.6102(2) 0.27308(16) 0.2565(3) 0.0435(6) Uani 1 1 d .
N2 N 0.5013(3) 0.30443(17) 0.2424(3) 0.0466(6) Uani 1 1 d .
N3 N 0.3950(3) 0.3341(2) 0.2262(4) 0.0910(11) Uani 1 1 d .
N4 N 0.8869(2) 0.27839(15) 0.2918(3) 0.0393(6) Uani 1 1 d .
N5 N 0.9684(3) 0.3406(2) 0.3019(3) 0.0517(6) Uani 1 1 d .
N6 N 1.0445(3) 0.4026(2) 0.3158(4) 0.0984(11) Uani 1 1 d .
N7 N 0.7624(2) 0.53908(18) 0.2658(3) 0.0591(7) Uani 1 1 d .
H7A H 0.7661 0.4912 0.1723 0.071 Uiso 1 1 calc R
H7B H 0.7957 0.5161 0.3894 0.071 Uiso 1 1 calc R
C1 C 0.7489(2) 0.43910(19) -0.2249(3) 0.0438(6) Uani 1 1 d .
H1 H 0.7449 0.5062 -0.2251 0.053 Uiso 1 1 calc R
C2 C 0.8460(4) 0.6197(3) 0.2049(5) 0.0904(12) Uani 1 1 d .
H2A H 0.8144 0.6423 0.0694 0.136 Uiso 1 1 calc R
H2B H 0.9355 0.5979 0.2025 0.136 Uiso 1 1 calc R
H2C H 0.8423 0.6714 0.3032 0.136 Uiso 1 1 calc R
C3 C 0.6237(3) 0.5652(2) 0.2812(4) 0.0782(11) Uani 1 1 d .
H3A H 0.6180 0.6134 0.3870 0.117 Uiso 1 1 calc R
H3B H 0.5749 0.5090 0.3163 0.117 Uiso 1 1 calc R
H3C H 0.5872 0.5904 0.1505 0.117 Uiso 1 1 calc R

loop_
_atom_site_aniso_label
_atom_site_aniso_U_11
_atom_site_aniso_U_22
_atom_site_aniso_U_33
_atom_site_aniso_U_23
_atom_site_aniso_U_13
_atom_site_aniso_U_12
Fe1 0.0432(2) 0.0344(2) 0.02266(19) -0.00164(16) 0.00358(13) -0.00015(18)
O1 0.0660(14) 0.0341(11) 0.0313(9) -0.0006(7) 0.0075(8) 0.0028(9)
O2 0.0689(14) 0.0365(11) 0.0292(10) 0.0010(7) 0.0081(8) 0.0013(9)
N1 0.0393(14) 0.0607(19) 0.0305(11) 0.0014(9) 0.0031(9) 0.0111(12)
N2 0.0628(18) 0.0445(15) 0.0322(11) -0.0004(10) 0.0031(11) 0.0042(14)
N3 0.067(2) 0.114(3) 0.091(2) -0.0031(17) -0.0021(17) 0.042(2)
N4 0.0415(14) 0.0450(16) 0.0315(11) -0.0020(8) 0.0045(9) -0.0101(11)
N5 0.0499(17) 0.068(2) 0.0374(13) -0.0007(11) 0.0042(11) 0.0014(14)
N6 0.090(3) 0.110(3) 0.096(2) -0.0105(19) 0.0114(18) -0.056(2)
N7 0.095(2) 0.0504(16) 0.0310(12) 0.0035(10) 0.0025(12) 0.0120(15)
C1 0.0572(18) 0.0328(15) 0.0423(15) 0.0012(12) 0.0104(12) 0.0015(14)
C2 0.112(3) 0.073(3) 0.082(3) 0.0031(19) -0.014(2) -0.026(2)
C3 0.093(3) 0.075(3) 0.070(2) 0.0115(17) 0.0254(19) 0.021(2)

loop_
_atom_type_symbol
_atom_type_description
_atom_type_scat_dispersion_real
_atom_type_scat_dispersion_imag
_atom_type_scat_source
C C 0.0033 0.0016 'International Tables Vol C Tables 4.2.6.8 and 6.1.1.4'
H H 0.0000 0.0000 'International Tables Vol C Tables 4.2.6.8 and 6.1.1.4'
N N 0.0061 0.0033 'International Tables Vol C Tables 4.2.6.8 and 6.1.1.4'
O O 0.0106 0.0060 'International Tables Vol C Tables 4.2.6.8 and 6.1.1.4'
Fe Fe 0.3463 0.8444 'International Tables Vol C Tables 4.2.6.8 and 6.1.1.4'

loop_
_geom_angle_atom_site_label_1
_geom_angle_atom_site_label_2
_geom_angle_atom_site_label_3
_geom_angle
_geom_angle_site_symmetry_1
_geom_angle_site_symmetry_3
O2 Fe1 O1 178.73(7) 4_566 .
O2 Fe1 N1 89.05(7) 4_566 .
O1 Fe1 N1 91.51(7) . .
O2 Fe1 N1 92.51(7) 4_566 4_565
O1 Fe1 N1 88.53(7) . 4_565
N1 Fe1 N1 99.01(9) . 4_565
O2 Fe1 N4 89.99(7) 4_566 .
O1 Fe1 N4 88.97(7) . .
N1 Fe1 N4 80.54(8) . .
N1 Fe1 N4 177.45(8) 4_565 .
O2 Fe1 N4 89.67(7) 4_566 4_565
O1 Fe1 N4 89.79(7) . 4_565
N1 Fe1 N4 178.59(8) . 4_565
N1 Fe1 N4 80.47(8) 4_565 4_565
N4 Fe1 N4 100.03(9) . 4_565
C1 O1 Fe1 129.29(16) . .
C1 O2 Fe1 129.25(16) . 4_565
N2 N1 Fe1 131.25(16) . .
N2 N1 Fe1 131.08(17) . 4_566
Fe1 N1 Fe1 96.50(9) . 4_566
N3 N2 N1 179.1(3) . .
N5 N4 Fe1 125.31(17) . .
N5 N4 Fe1 124.93(17) . 4_566
Fe1 N4 Fe1 96.24(9) . 4_566
N6 N5 N4 177.7(3) . .
C3 N7 C2 114.1(3) . .
C3 N7 H7A 108.7 . .
C2 N7 H7A 108.7 . .
C3 N7 H7B 108.7 . .
C2 N7 H7B 108.7 . .
H7A N7 H7B 107.6 . .
O2 C1 O1 127.9(2) . .
O2 C1 H1 116.0 . .
O1 C1 H1 116.0 . .
N7 C2 H2A 109.5 . .
N7 C2 H2B 109.5 . .
H2A C2 H2B 109.5 . .
N7 C2 H2C 109.5 . .
H2A C2 H2C 109.5 . .
H2B C2 H2C 109.5 . .
N7 C3 H3A 109.5 . .
N7 C3 H3B 109.5 . .
H3A C3 H3B 109.5 . .
N7 C3 H3C 109.5 . .
H3A C3 H3C 109.5 . .
H3B C3 H3C 109.5 . .

loop_
_geom_bond_atom_site_label_1
_geom_bond_atom_site_label_2
_geom_bond_distance
_geom_bond_site_symmetry_2
Fe1 O2 2.1209(17) 4_566
Fe1 O1 2.1294(17) .
Fe1 N1 2.166(2) .
Fe1 N1 2.166(2) 4_565
Fe1 N4 2.169(2) .
Fe1 N4 2.172(2) 4_565
O1 C1 1.259(3) .
O2 C1 1.250(3) .
O2 Fe1 2.1209(17) 4_565
N1 N2 1.185(3) .
N1 Fe1 2.166(2) 4_566
N2 N3 1.152(3) .
N4 N5 1.193(3) .
N4 Fe1 2.172(2) 4_566
N5 N6 1.153(3) .
N7 C3 1.466(3) .
N7 C2 1.476(4) .
N7 H7A 0.9000 .
N7 H7B 0.9000 .
C1 H1 0.9300 .
C2 H2A 0.9600 .
C2 H2B 0.9600 .
C2 H2C 0.9600 .
C3 H3A 0.9600 .
C3 H3B 0.9600 .
C3 H3C 0.9600 .

loop_
_geom_hbond_atom_site_label_D
_geom_hbond_atom_site_label_H
_geom_hbond_atom_site_label_A
_geom_hbond_distance_DH
_geom_hbond_distance_HA
_geom_hbond_distance_DA
_geom_hbond_angle_DHA
_geom_hbond_site_symmetry_A
N7 H7A O1 0.90 1.92 2.811(3) 171.0 .
N7 H7B O2 0.90 2.18 2.912(3) 137.4 1_556
N7 H7B N6 0.90 2.65 3.309(3) 130.7 3_766
C1 H1 N3 0.93 2.63 3.463(4) 149.8 3_665
C1 H1 N6 0.93 2.59 3.123(4) 116.7 3_765
C2 H2C N6 0.96 2.82 3.220(4) 105.8 3_766
C2 H2B N4 0.96 3.08 3.491(4) 107.4 2_755
C3 H3B O2 0.96 2.89 3.284(3) 105.6 1_556
C3 H3C N3 0.96 2.67 3.555(4) 153.5 3_665
